data_4081725
loop_
_publ_author_name
'M\'enard, Gabriel'
'Tran, Lina'
'McCahill, Jenny S. J.'
'Lough, Alan J.'
'Stephan, Douglas W.'

_publ_section_title
;
 Contrasting the Reactivity of Ethylene and Propylene with P/Al and P/B
 Frustrated Lewis Pairs
;
_journal_issue 22
_journal_name_full Organometallics
_journal_page_first 6759
_journal_paper_doi 10.1021/om400222w
_journal_volume 32
_journal_year 2013
_chemical_formula_sum 'C29 H Al2 I6 P'
_chemical_formula_weight 1195.63
_chemical_name_systematic
; 
 ? 
;
_space_group_IT_number 2
_symmetry_cell_setting triclinic
_symmetry_space_group_name_Hall '-P 1'
_symmetry_space_group_name_H-M 'P -1'
_atom_sites_solution_hydrogens geom
_atom_sites_solution_primary direct
_atom_sites_solution_secondary difmap
_audit_creation_method SHELXL-97
_cell_angle_alpha 82.234(11)
_cell_angle_beta 86.866(11)
_cell_angle_gamma 62.200(10)
_cell_formula_units_Z 2
_cell_length_a 11.611(4)
_cell_length_b 12.081(4)
_cell_length_c 15.584(5)
_cell_measurement_temperature 150(2)
_cell_volume 1915.9(11)
_computing_structure_refinement 'SHELXL-97 (Sheldrick, 2008)'
_computing_structure_solution 'SHELXS-97 (Sheldrick, 2008)'
_diffrn_ambient_temperature 150(2)
_diffrn_measured_fraction_theta_full 0.961
_diffrn_measured_fraction_theta_max 0.961
_diffrn_radiation_monochromator graphite
_diffrn_radiation_source 'fine-focus sealed tube'
_diffrn_radiation_type MoK\a
_diffrn_radiation_wavelength 0.71073
_diffrn_reflns_av_R_equivalents 0.0318
_diffrn_reflns_av_sigmaI/netI 0.0467
_diffrn_reflns_limit_h_max 15
_diffrn_reflns_limit_h_min -14
_diffrn_reflns_limit_k_max 15
_diffrn_reflns_limit_k_min -15
_diffrn_reflns_limit_l_max 20
_diffrn_reflns_limit_l_min -20
_diffrn_reflns_number 25030
_diffrn_reflns_theta_full 27.63
_diffrn_reflns_theta_max 27.63
_diffrn_reflns_theta_min 1.32
_exptl_absorpt_coefficient_mu 4.967
_exptl_absorpt_correction_T_max 0.7456
_exptl_absorpt_correction_T_min 0.6110
_exptl_absorpt_correction_type multi-scan
_exptl_crystal_density_diffrn 2.073
_exptl_crystal_density_method 'not measured'
_exptl_crystal_F_000 1068
_exptl_crystal_size_max 0.19
_exptl_crystal_size_mid 0.12
_exptl_crystal_size_min 0.12
_refine_diff_density_max 2.616
_refine_diff_density_min -4.793
_refine_diff_density_rms 0.279
_refine_ls_extinction_method none
_refine_ls_goodness_of_fit_ref 1.359
_refine_ls_hydrogen_treatment mixed
_refine_ls_matrix_type full
_refine_ls_number_parameters 352
_refine_ls_number_reflns 8573
_refine_ls_number_restraints 0
_refine_ls_restrained_S_all 1.359
_refine_ls_R_factor_all 0.0914
_refine_ls_R_factor_gt 0.0610
_refine_ls_shift/su_max 0.006
_refine_ls_shift/su_mean 0.000
_refine_ls_structure_factor_coef Fsqd
_refine_ls_weighting_details 'calc w=1/[\s^2^(Fo^2^)+(0.1000P)^2^+2.0000P] where P=(Fo^2^+2Fc^2^)/3'
_refine_ls_weighting_scheme calc
_refine_ls_wR_factor_gt 0.1943
_refine_ls_wR_factor_ref 0.2159
_reflns_number_gt 6053
_reflns_number_total 8573
_reflns_threshold_expression >2sigma(I)
_cod_data_source_file om400222w_si_002.cif
_cod_data_source_block gm031_0m
_cod_depositor_comments
;
The following automatic conversions were performed:

'_symmetry_cell_setting' value 'Triclinic' changed to 'triclinic'
according to /home/saulius/struct/CIF-dictionaries/cif_core.dic
dictionary named 'cif_core.dic' version 2.4.2 from 2011-04-26.

Automatic conversion script
Id: cif_fix_values 1891 2012-01-12 08:04:46Z andrius 
;
_cod_original_cell_volume 1915.8(10)
_cod_original_sg_symbol_H-M P-1
_cod_database_code 4081725

loop_
_symmetry_equiv_pos_as_xyz
'x, y, z'
'-x, -y, -z'

loop_
_atom_site_label
_atom_site_type_symbol
_atom_site_fract_x
_atom_site_fract_y
_atom_site_fract_z
_atom_site_U_iso_or_equiv
_atom_site_adp_type
_atom_site_occupancy
_atom_site_symmetry_multiplicity
_atom_site_calc_flag
_atom_site_refinement_flags
Al1 Al 0.7415(3) 1.2052(3) 0.1438(2) 0.0327(7) Uani 1 1 d .
Al2 Al 0.4180(3) 1.4136(3) 0.29247(19) 0.0258(6) Uani 1 1 d .
C1 C 0.7505(10) 1.0642(9) 0.2263(6) 0.030(2) Uani 1 1 d .
H1A H 0.8412 0.9953 0.2306 0.036 Uiso 1 1 calc R
H1B H 0.7241 1.0920 0.2843 0.036 Uiso 1 1 calc R
C2 C 0.6583(10) 1.0148(9) 0.1958(7) 0.029(2) Uani 1 1 d .
H2A H 0.6657 1.0180 0.1321 0.035 Uiso 1 1 calc R
H2B H 0.5682 1.0773 0.2080 0.035 Uiso 1 1 calc R
C3 C 0.7280(9) 0.7614(9) 0.1455(5) 0.0217(19) Uani 1 1 d .
C4 C 0.5104(8) 0.8821(8) 0.2718(6) 0.0174(17) Uani 1 1 d .
C5 C 0.4867(9) 0.8226(9) 0.3512(6) 0.024(2) Uani 1 1 d .
C6 C 0.3595(10) 0.8566(10) 0.3745(7) 0.030(2) Uani 1 1 d .
H6 H 0.3445 0.8182 0.4282 0.036 Uiso 1 1 calc R
C7 C 0.5876(10) 0.7173(10) 0.4090(6) 0.030(2) Uani 1 1 d .
H7A H 0.6185 0.7518 0.4506 0.045 Uiso 1 1 calc R
H7B H 0.6607 0.6646 0.3741 0.045 Uiso 1 1 calc R
H7C H 0.5498 0.6661 0.4403 0.045 Uiso 1 1 calc R
C8 C 0.8308(10) 0.7666(9) 0.0966(6) 0.026(2) Uani 1 1 d .
C9 C 0.9193(10) 0.8168(10) 0.1211(7) 0.035(2) Uani 1 1 d .
H9A H 0.8900 0.9027 0.0919 0.052 Uiso 1 1 calc R
H9B H 1.0084 0.7626 0.1036 0.052 Uiso 1 1 calc R
H9C H 0.9171 0.8179 0.1840 0.052 Uiso 1 1 calc R
C10 C 0.8663(10) 0.7077(10) 0.0205(6) 0.032(2) Uani 1 1 d .
H10 H 0.9359 0.7103 -0.0132 0.039 Uiso 1 1 calc R
C11 C 0.8012(11) 0.6450(10) -0.0070(6) 0.034(2) Uani 1 1 d .
C12 C 0.7041(10) 0.6397(9) 0.0478(6) 0.030(2) Uani 1 1 d .
H12 H 0.6614 0.5949 0.0318 0.036 Uiso 1 1 calc R
C13 C 0.6656(9) 0.6944(8) 0.1233(6) 0.0222(19) Uani 1 1 d .
C14 C 0.5698(10) 0.6649(9) 0.1784(7) 0.031(2) Uani 1 1 d .
H14A H 0.4881 0.7425 0.1817 0.047 Uiso 1 1 calc R
H14B H 0.6063 0.6286 0.2368 0.047 Uiso 1 1 calc R
H14C H 0.5530 0.6042 0.1525 0.047 Uiso 1 1 calc R
C15 C 0.4057(10) 0.9662(9) 0.2150(7) 0.029(2) Uani 1 1 d .
C16 C 0.4149(10) 1.0228(10) 0.1243(7) 0.032(2) Uani 1 1 d .
H16A H 0.4088 1.1062 0.1257 0.049 Uiso 1 1 calc R
H16B H 0.3435 1.0311 0.0888 0.049 Uiso 1 1 calc R
H16C H 0.4984 0.9680 0.0992 0.049 Uiso 1 1 calc R
C17 C 0.2779(10) 0.9957(11) 0.2444(8) 0.039(3) Uani 1 1 d .
H17 H 0.2064 1.0537 0.2081 0.047 Uiso 1 1 calc R
C18 C 0.2519(11) 0.9433(10) 0.3247(8) 0.037(3) Uani 1 1 d .
C19 C 0.7890(9) 0.7870(8) 0.3295(5) 0.0183(17) Uani 1 1 d .
C20 C 0.8973(9) 0.6707(9) 0.3346(6) 0.0216(19) Uani 1 1 d .
C21 C 0.9280(10) 0.5715(9) 0.2759(6) 0.032(2) Uani 1 1 d .
H21A H 0.8491 0.5647 0.2658 0.047 Uiso 1 1 calc R
H21B H 0.9951 0.4902 0.3030 0.047 Uiso 1 1 calc R
H21C H 0.9600 0.5951 0.2205 0.047 Uiso 1 1 calc R
C22 C 0.9858(10) 0.6309(10) 0.4049(6) 0.028(2) Uani 1 1 d .
H22 H 1.0570 0.5482 0.4106 0.033 Uiso 1 1 calc R
C23 C 0.9698(11) 0.7110(11) 0.4656(6) 0.032(2) Uani 1 1 d .
C24 C 0.7653(10) 0.8658(9) 0.3966(6) 0.026(2) Uani 1 1 d .
C25 C 0.6387(10) 0.9837(9) 0.4070(6) 0.029(2) Uani 1 1 d .
H25A H 0.5781 0.9605 0.4412 0.043 Uiso 1 1 calc R
H25B H 0.6004 1.0256 0.3498 0.043 Uiso 1 1 calc R
H25C H 0.6559 1.0410 0.4368 0.043 Uiso 1 1 calc R
C26 C 0.8568(10) 0.8259(9) 0.4614(6) 0.025(2) Uani 1 1 d .
H26 H 0.8423 0.8787 0.5050 0.030 Uiso 1 1 calc R
C27 C 0.8416(12) 0.5878(12) -0.0873(7) 0.045(3) Uani 1 1 d .
H27A H 0.8189 0.5188 -0.0855 0.067 Uiso 1 1 calc R
H27B H 0.9359 0.5546 -0.0939 0.067 Uiso 1 1 calc R
H27C H 0.7970 0.6515 -0.1365 0.067 Uiso 1 1 calc R
C28 C 0.1174(11) 0.9749(12) 0.3552(10) 0.053(4) Uani 1 1 d .
H28A H 0.0650 1.0667 0.3517 0.079 Uiso 1 1 calc R
H28B H 0.1210 0.9370 0.4154 0.079 Uiso 1 1 calc R
H28C H 0.0777 0.9417 0.3187 0.079 Uiso 1 1 calc R
C29 C 1.0702(14) 0.6718(13) 0.5373(9) 0.056(4) Uani 1 1 d .
H29A H 1.1437 0.6853 0.5146 0.084 Uiso 1 1 calc R
H29B H 1.1013 0.5824 0.5587 0.084 Uiso 1 1 calc R
H29C H 1.0302 0.7226 0.5849 0.084 Uiso 1 1 calc R
I1 I 0.31415(6) 1.27300(6) 0.33638(4) 0.02887(19) Uani 1 1 d .
I2 I 0.88145(7) 1.29888(7) 0.18123(5) 0.0412(2) Uani 1 1 d .
I3 I 0.60637(8) 1.36657(8) 0.38404(5) 0.0434(2) Uani 1 1 d .
I4 I 0.25623(8) 1.64063(7) 0.27197(6) 0.0474(2) Uani 1 1 d .
I5 I 0.50043(9) 1.37623(10) 0.13614(7) 0.0600(3) Uani 1 1 d .
I6 I 0.75553(10) 1.17685(10) -0.01479(5) 0.0594(3) Uani 1 1 d .
P1 P 0.6739(2) 0.8547(2) 0.23828(14) 0.0182(5) Uani 1 1 d .

loop_
_atom_site_aniso_label
_atom_site_aniso_U_11
_atom_site_aniso_U_22
_atom_site_aniso_U_33
_atom_site_aniso_U_23
_atom_site_aniso_U_13
_atom_site_aniso_U_12
Al1 0.0395(19) 0.0355(17) 0.0302(16) 0.0079(13) -0.0078(14) -0.0255(15)
Al2 0.0235(15) 0.0318(16) 0.0244(14) -0.0021(12) 0.0007(12) -0.0151(13)
C1 0.029(5) 0.031(5) 0.027(5) 0.004(4) -0.002(4) -0.015(4)
C2 0.028(5) 0.029(5) 0.030(5) 0.005(4) 0.000(4) -0.016(4)
C3 0.026(5) 0.027(5) 0.013(4) -0.001(3) -0.002(4) -0.013(4)
C4 0.011(4) 0.020(4) 0.020(4) -0.004(3) -0.002(3) -0.005(3)
C5 0.030(5) 0.025(5) 0.025(5) -0.010(4) 0.004(4) -0.017(4)
C6 0.028(5) 0.034(6) 0.032(5) -0.011(4) 0.004(4) -0.017(5)
C7 0.032(6) 0.044(6) 0.022(5) 0.001(4) 0.000(4) -0.026(5)
C8 0.028(5) 0.028(5) 0.020(4) -0.002(4) 0.000(4) -0.012(4)
C9 0.026(5) 0.040(6) 0.037(6) -0.003(5) 0.001(5) -0.016(5)
C10 0.026(5) 0.049(6) 0.016(4) -0.002(4) 0.000(4) -0.014(5)
C11 0.042(6) 0.028(5) 0.017(5) -0.005(4) -0.006(4) -0.002(5)
C12 0.037(6) 0.026(5) 0.023(5) -0.002(4) -0.005(4) -0.011(4)
C13 0.025(5) 0.017(4) 0.020(4) -0.003(3) 0.000(4) -0.006(4)
C14 0.035(6) 0.026(5) 0.042(6) -0.010(4) 0.000(5) -0.020(5)
C15 0.025(5) 0.023(5) 0.039(6) 0.003(4) -0.015(4) -0.012(4)
C16 0.027(5) 0.035(6) 0.030(5) 0.010(4) -0.017(4) -0.013(5)
C17 0.015(5) 0.037(6) 0.058(8) -0.008(5) -0.011(5) -0.005(4)
C18 0.025(5) 0.039(6) 0.053(7) -0.016(5) 0.009(5) -0.018(5)
C19 0.020(4) 0.020(4) 0.013(4) 0.003(3) -0.002(3) -0.009(4)
C20 0.017(4) 0.028(5) 0.020(4) 0.002(4) -0.003(4) -0.011(4)
C21 0.033(6) 0.024(5) 0.020(5) -0.001(4) -0.006(4) 0.002(4)
C22 0.023(5) 0.037(6) 0.026(5) -0.002(4) -0.006(4) -0.016(4)
C23 0.037(6) 0.048(6) 0.021(5) 0.010(4) -0.015(4) -0.029(5)
C24 0.029(5) 0.036(5) 0.020(4) -0.005(4) 0.002(4) -0.021(4)
C25 0.034(6) 0.029(5) 0.024(5) -0.008(4) 0.002(4) -0.014(4)
C26 0.030(5) 0.035(5) 0.015(4) 0.002(4) -0.009(4) -0.019(4)
C27 0.047(7) 0.056(8) 0.024(5) -0.015(5) -0.001(5) -0.015(6)
C28 0.024(6) 0.046(7) 0.085(10) -0.017(7) 0.014(6) -0.012(5)
C29 0.057(8) 0.056(8) 0.061(9) 0.025(6) -0.045(7) -0.034(7)
I1 0.0265(3) 0.0285(3) 0.0338(4) 0.0009(3) -0.0012(3) -0.0156(3)
I2 0.0377(4) 0.0420(4) 0.0526(5) -0.0022(3) -0.0015(4) -0.0265(4)
I3 0.0399(4) 0.0637(5) 0.0347(4) 0.0010(3) -0.0062(3) -0.0320(4)
I4 0.0382(4) 0.0347(4) 0.0676(6) -0.0002(4) 0.0096(4) -0.0179(3)
I5 0.0485(5) 0.0667(6) 0.0673(6) -0.0113(5) 0.0067(5) -0.0286(5)
I6 0.0802(7) 0.0892(7) 0.0307(4) 0.0097(4) -0.0083(4) -0.0611(6)
P1 0.0182(11) 0.0204(11) 0.0162(10) -0.0017(8) -0.0021(9) -0.0090(9)

loop_
_atom_type_symbol
_atom_type_description
_atom_type_scat_dispersion_real
_atom_type_scat_dispersion_imag
_atom_type_scat_source
C C 0.0033 0.0016 'International Tables Vol C Tables 4.2.6.8 and 6.1.1.4'
H H 0.0000 0.0000 'International Tables Vol C Tables 4.2.6.8 and 6.1.1.4'
Al Al 0.0645 0.0514 'International Tables Vol C Tables 4.2.6.8 and 6.1.1.4'
P P 0.1023 0.0942 'International Tables Vol C Tables 4.2.6.8 and 6.1.1.4'
I I -0.4742 1.8119 'International Tables Vol C Tables 4.2.6.8 and 6.1.1.4'

loop_
_geom_angle_atom_site_label_1
_geom_angle_atom_site_label_2
_geom_angle_atom_site_label_3
_geom_angle
C1 Al1 I2 114.9(3)
C1 Al1 I6 116.7(3)
I2 Al1 I6 111.88(12)
C1 Al1 I5 106.7(3)
I2 Al1 I5 109.34(12)
I6 Al1 I5 95.03(12)
I3 Al2 I4 113.61(12)
I3 Al2 I1 113.75(12)
I4 Al2 I1 112.50(11)
I3 Al2 I5 107.82(11)
I4 Al2 I5 101.56(11)
I1 Al2 I5 106.48(11)
C2 C1 Al1 109.9(7)
C1 C2 P1 122.6(7)
C13 C3 C8 122.0(8)
C13 C3 P1 121.6(6)
C8 C3 P1 116.4(7)
C15 C4 C5 120.5(8)
C15 C4 P1 117.1(7)
C5 C4 P1 122.4(7)
C6 C5 C4 118.3(9)
C6 C5 C7 115.6(9)
C4 C5 C7 125.8(8)
C5 C6 C18 124.4(10)
C3 C8 C10 118.2(9)
C3 C8 C9 126.8(8)
C10 C8 C9 114.6(8)
C11 C10 C8 121.7(9)
C12 C11 C10 116.0(8)
C12 C11 C27 125.1(11)
C10 C11 C27 118.9(10)
C13 C12 C11 125.1(10)
C12 C13 C3 116.9(8)
C12 C13 C14 116.6(8)
C3 C13 C14 126.3(8)
C17 C15 C4 117.0(9)
C17 C15 C16 115.7(9)
C4 C15 C16 127.2(9)
C18 C17 C15 123.3(10)
C6 C18 C17 116.3(9)
C6 C18 C28 120.7(11)
C17 C18 C28 123.0(12)
C20 C19 C24 119.7(9)
C20 C19 P1 124.1(7)
C24 C19 P1 116.1(7)
C19 C20 C22 119.7(8)
C19 C20 C21 126.2(9)
C22 C20 C21 113.8(8)
C23 C22 C20 120.8(9)
C22 C23 C26 118.2(9)
C22 C23 C29 120.9(11)
C26 C23 C29 120.8(10)
C26 C24 C19 118.6(9)
C26 C24 C25 116.7(8)
C19 C24 C25 124.4(9)
C24 C26 C23 122.6(9)
Al1 I5 Al2 108.43(11)
C4 P1 C19 111.7(4)
C4 P1 C3 110.8(4)
C19 P1 C3 113.4(4)
C4 P1 C2 105.7(4)
C19 P1 C2 108.8(4)
C3 P1 C2 105.9(4)

loop_
_geom_bond_atom_site_label_1
_geom_bond_atom_site_label_2
_geom_bond_distance
Al1 C1 1.954(10)
Al1 I2 2.503(3)
Al1 I6 2.526(3)
Al1 I5 2.587(4)
Al2 I3 2.471(3)
Al2 I4 2.485(3)
Al2 I1 2.513(3)
Al2 I5 2.588(3)
C1 C2 1.567(15)
C2 P1 1.884(10)
C3 C13 1.396(13)
C3 C8 1.402(12)
C3 P1 1.854(9)
C4 C15 1.420(13)
C4 C5 1.425(12)
C4 P1 1.827(8)
C5 C6 1.377(13)
C5 C7 1.489(15)
C6 C18 1.388(16)
C8 C10 1.409(13)
C8 C9 1.502(14)
C10 C11 1.408(16)
C11 C12 1.397(15)
C11 C27 1.460(13)
C12 C13 1.378(12)
C13 C14 1.511(13)
C15 C17 1.420(14)
C15 C16 1.506(14)
C17 C18 1.406(17)
C18 C28 1.492(14)
C19 C20 1.376(12)
C19 C24 1.438(12)
C19 P1 1.830(9)
C20 C22 1.417(14)
C20 C21 1.504(13)
C22 C23 1.388(14)
C23 C26 1.392(15)
C23 C29 1.523(16)
C24 C26 1.375(14)
C24 C25 1.516(14)
